data_2004634
loop_
_publ_author_name
'Ma, X.'
'Wu, L.'
'Pan, Y.'
'Huang, X.'
'Wang, X.'
'Zhu, C.'

_publ_section_title
;
 Trimethyl(1-methyl-4-phenylpiperazine-<i>N</i>^1^)aluminium
;
_journal_issue 3
_journal_name_full 'Acta Crystallographica Section C'
_journal_page_first 607
_journal_page_last 609
_journal_paper_doi 10.1107/S0108270195012546
_journal_volume 52
_journal_year 1996
_chemical_formula_iupac '[Al (C1 H3)3 (C11 H16 N2)]'
_chemical_formula_sum 'C14 H25 Al N2'
_chemical_formula_weight 248.35
_space_group_IT_number 14
_symmetry_cell_setting monoclinic
_symmetry_space_group_name_Hall '-P 2ybc'
_symmetry_space_group_name_H-M 'P 1 21/c 1'
_atom_type_scat_source IntTabIV
_cell_angle_alpha 90.
_cell_angle_beta 106.57(3)
_cell_angle_gamma 90.
_cell_formula_units_Z 4
_cell_length_a 10.130(5)
_cell_length_b 9.107(2)
_cell_length_c 17.620(4)
_cell_measurement_reflns_used 25
_cell_measurement_temperature 296
_cell_measurement_theta_max 14.82
_cell_measurement_theta_min 10.82
_cell_volume 1558.0(9)
_computing_cell_refinement 'CAD-4 Software'
_computing_data_collection 'CAD-4 Software (Enraf-Nonius, 1989)'
_computing_data_reduction 'process and Hkl'
_computing_molecular_graphics 'ORTEPII (Johnson, 1976) in TEXSAN'
_computing_structure_refinement 'LS and Fourier in TEXSAN'
_computing_structure_solution 'MITHRIL (Gilmore, 1983) in TEXSAN'
_diffrn_measurement_device 'Enraf-Nonius CAD-4'
_diffrn_measurement_method \w/2\q
_diffrn_radiation_type MoK\a
_diffrn_radiation_wavelength 0.71073
_diffrn_reflns_av_R_equivalents 0.0110
_diffrn_reflns_limit_h_max 12
_diffrn_reflns_limit_h_min -12
_diffrn_reflns_limit_k_max 10
_diffrn_reflns_limit_k_min 0
_diffrn_reflns_limit_l_max 20
_diffrn_reflns_limit_l_min 0
_diffrn_reflns_number 3014
_diffrn_reflns_theta_max 25
_diffrn_standards_decay_% -35.8
_diffrn_standards_interval_count 300
_diffrn_standards_number 3
_exptl_absorpt_coefficient_mu 0.110
_exptl_absorpt_correction_type none
_exptl_crystal_colour colourless
_exptl_crystal_density_diffrn 1.06
_exptl_crystal_description 'rectangular block'
_exptl_crystal_size_max 1.0
_exptl_crystal_size_mid 0.65
_exptl_crystal_size_min 0.20
_refine_diff_density_max 0.21
_refine_diff_density_min -0.22
_refine_ls_extinction_method none
_refine_ls_goodness_of_fit_obs 1.69
_refine_ls_hydrogen_treatment refxyz
_refine_ls_number_parameters 230
_refine_ls_number_reflns 1963
_refine_ls_R_factor_obs 0.055
_refine_ls_shift/esd_max 0.16
_refine_ls_structure_factor_coef F
_refine_ls_weighting_details 'w = 1/\s^2^(F)'
_refine_ls_weighting_scheme calc
_refine_ls_wR_factor_obs 0.067
_reflns_number_observed 1963
_reflns_number_total 2939
_reflns_observed_criterion I>3\s(I)
_cod_data_source_file kh1055.cif
_cod_data_source_block kh1055a
_cod_depositor_comments
;
The following automatic conversions were performed:

'_refine_ls_weighting_scheme' value 'w = 1/\s^2^(F)' was changed to
'calc'. New tag '_refine_ls_weighting_details' was created. The value
of the new tag was set to 'w = 1/\s^2^(F)'.

Automatic conversion script
Id: cif_fix_values 3143 2015-03-26 13:38:13Z robertas 

 Corrected the values of the _geom_angle_atom_site_label_1 and
 _geom_torsion_atom_site_label_1 data items by changing them
 from 'C(11' to 'C(11) and from '(4)' to 'C(4)' respectively.

 Antanas Vaitkus,
 2021-04-22
;
_cod_original_sg_symbol_H-M 'P 21/c'
_cod_database_code 2004634

loop_
_symmetry_equiv_pos_as_xyz
x,y,z
x,1/2-y,1/2+z
-x,-y,-z
-x,1/2+y,1/2-z

loop_
_atom_site_label
_atom_site_fract_x
_atom_site_fract_y
_atom_site_fract_z
_atom_site_B_iso_or_equiv
Al 0.28777(8) 0.2117(1) 0.02968(5) 4.20(4)
N(1) 0.3263(2) 0.3587(2) 0.1215(1) 3.53(8)
N(2) 0.2119(2) 0.5718(2) 0.2107(1) 3.8(1)
C(1) 0.2483(3) 0.3168(3) 0.1785(2) 4.1(1)
C(2) 0.2551(3) 0.4272(3) 0.2431(2) 4.4(1)
C(3) 0.2864(4) 0.6191(3) 0.1552(2) 4.6(1)
C(4) 0.2774(3) 0.5077(3) 0.0917(2) 4.0(1)
C(5) 0.1897(3) 0.6788(3) 0.2633(2) 3.9(1)
C(6) 0.2022(3) 0.6480(4) 0.3430(2) 5.2(1)
C(7) 0.1760(4) 0.7543(5) 0.3919(2) 6.2(2)
C(8) 0.1373(3) 0.8914(5) 0.3655(2) 6.4(2)
C(9) 0.1255(3) 0.9256(4) 0.2883(2) 6.0(2)
C(10) 0.1517(3) 0.8203(4) 0.2377(2) 4.9(1)
C(11) 0.4778(3) 0.3602(5) 0.1611(2) 5.8(2)
C(12) 0.0872(4) 0.2203(5) -0.0201(2) 6.4(2)
C(13) 0.3970(4) 0.2872(5) -0.0376(3) 6.2(2)
C(14) 0.3508(6) 0.0245(5) 0.0819(3) 8.0(3)
H(1) 0.283(3) 0.225(3) 0.204(2) 5.2
H(2) 0.154(3) 0.307(3) 0.148(2) 5.2
H(3) 0.196(3) 0.391(3) 0.270(2) 5.4
H(4) 0.349(3) 0.437(3) 0.279(2) 5.4
H(5) 0.256(3) 0.704(3) 0.133(2) 5.7
H(6) 0.377(3) 0.648(3) 0.181(2) 5.7
H(7) 0.182(3) 0.496(3) 0.064(2) 4.9
H(8) 0.334(3) 0.540(3) 0.060(2) 4.9
H(9) 0.232(4) 0.551(4) 0.362(2) 6.6
H(10) 0.177(3) 0.727(4) 0.447(2) 8.1
H(11) 0.122(3) 0.963(4) 0.404(2) 7.7
H(12) 0.113(4) 1.018(4) 0.267(2) 7.3
H(13) 0.146(3) 0.845(3) 0.183(2) 5.8
H(14) 0.501(3) 0.267(4) 0.177(2) 7.1
H(15) 0.498(3) 0.420(4) 0.206(2) 7.3
H(16) 0.524(3) 0.410(4) 0.122(2) 7.1
H(17) 0.077(4) 0.141(4) -0.044(2) 7.7
H(18) 0.032(4) 0.184(4) 0.012(2) 7.7
H(19) 0.046(4) 0.314(4) -0.016(2) 7.7
H(20) 0.377(4) 0.378(4) -0.052(2) 7.4
H(21) 0.492(4) 0.288(4) -0.017(2) 7.8
H(22) 0.403(4) 0.216(4) -0.076(2) 7.4
H(23) 0.439(4) 0.028(4) 0.119(2) 9.0
H(24) 0.316(4) -0.004(5) 0.116(2) 9.0
H(25) 0.360(4) -0.056(5) 0.051(2) 9.0

loop_
_geom_angle_atom_site_label_1
_geom_angle_atom_site_label_2
_geom_angle_atom_site_label_3
_geom_angle
_geom_angle_publ_flag
C(14) Al C(13) 115.1(2) yes
C(14) Al N(1) 103.6(2) yes
C(13) Al N(1) 103.60(10) yes
C(4) N(1) C(1) 106.5(2) yes
C(4) N(1) Al 110.3(2) yes
C(1) N(1) Al 110.2(2) yes
C(14) Al C(12) 113.6(2) yes
C(13) Al C(12) 113.9(2) yes
C(12) Al N(1) 105.40(10) yes
C(4) N(1) C(11) 110.5(3) yes
C(1) N(1) C(11) 110.0(2) yes
C(11) N(1) Al 108.3(2) yes
C(5) N(2) C(2) 117.2(2) no
C(5) N(2) C(3) 116.6(2) no
C(2) N(2) C(3) 112.1(2) no
N(1) C(1) C(2) 114.7(2) no
N(2) C(2) C(1) 111.4(2) no
N(2) C(3) C(4) 111.6(2) no
N(1) C(4) C(3) 114.4(2) no
C(10) C(5) C(6) 116.8(3) no
C(10) C(5) N(2) 120.9(3) no
C(6) C(5) N(2) 122.4(3) no
C(7) C(6) C(5) 120.7(4) no
C(8) C(7) C(6) 121.7(4) no
C(7) C(8) C(9) 119.2(4) no
C(8) C(9) C(10) 120.3(4) no
C(5) C(10) C(9) 121.5(3) no
H(2) C(1) H(1) 111(2) no
H(2) C(1) N(1) 106(2) no
H(2) C(1) C(2) 108(2) no
H(1) C(1) N(1) 110(2) no
H(1) C(1) C(2) 107(2) no
H(3) C(2) H(4) 110(2) no
H(3) C(2) N(2) 111(2) no
H(3) C(2) C(1) 105(2) no
H(4) C(2) N(2) 107(2) no
H(4) C(2) C(1) 112(2) no
H(5) C(3) H(6) 98(3) no
H(5) C(3) N(2) 112(2) no
H(5) C(3) C(4) 109(2) no
H(6) C(3) N(2) 112(2) no
H(6) C(3) C(4) 113(2) no
H(8) C(4) H(7) 115(2) no
H(8) C(4) N(1) 107(2) no
H(8) C(4) C(3) 108(2) no
H(7) C(4) N(1) 105(2) no
H(7) C(4) C(3) 107(2) no
H(9) C(6) C(7) 122(2) no
H(9) C(6) C(5) 117(2) no
H(10) C(7) C(8) 119(2) no
H(10) C(7) C(6) 119(2) no
H(11) C(8) C(7) 118(2) no
H(11) C(8) C(9) 123(2) no
H(25) C(14) Al 119(2) no
H(12) C(9) C(8) 125(2) no
H(12) C(9) C(10) 114(2) no
H(13) C(10) C(5) 118(2) no
H(13) C(10) C(9) 120(2) no
H(14) C(11) H(15) 108(3) no
H(14) C(11) H(16) 119(3) no
H(14) C(11) N(1) 106(2) no
H(15) C(11) H(16) 106(3) no
H(15) C(11) N(1) 110(2) no
H(16) C(11) N(1) 107(2) no
H(17) C(12) H(19) 145(4) no
H(17) C(12) H(18) 89(3) no
H(17) C(12) Al 99(3) no
H(19) C(12) H(18) 86(3) no
H(19) C(12) Al 115(2) no
H(18) C(12) Al 115(2) no
H(20) C(13) H(21) 104(3) no
H(20) C(13) H(22) 120(3) no
H(20) C(13) Al 113(3) no
H(21) C(13) H(22) 90(3) no
H(21) C(13) Al 118(2) no
H(22) C(13) Al 111(2) no
H(24) C(14) H(25) 108(4) no
H(24) C(14) H(23) 92(4) no
H(24) C(14) Al 118(3) no
H(25) C(14) H(23) 101(3) no
H(23) C(14) Al 114(3) no

loop_
_geom_bond_atom_site_label_1
_geom_bond_atom_site_label_2
_geom_bond_distance
_geom_bond_publ_flag
Al C(14) 1.956(5) yes
Al C(12) 1.971(4) yes
N(1) C(4) 1.488(3) yes
N(1) C(11) 1.494(4) yes
N(2) C(3) 1.461(4) yes
Al C(13) 1.962(4) yes
Al N(1) 2.050(2) yes
N(1) C(1) 1.494(4) yes
N(2) C(5) 1.405(3) yes
N(2) C(2) 1.452(4) no
C(1) C(2) 1.505(4) no
C(3) C(4) 1.492(4) no
C(5) C(10) 1.383(4) no
C(5) C(6) 1.403(4) no
C(6) C(7) 1.371(5) no
C(7) C(8) 1.352(5) no
C(8) C(9) 1.368(5) no
C(9) C(10) 1.384(5) no
C(1) H(2) 0.96(3) no
C(1) H(1) 0.97(3) no
C(2) H(3) 0.93(3) no
C(2) H(4) 0.99(3) no
C(3) H(5) 0.88(3) no
C(3) H(6) 0.94(3) no
C(4) H(8) 0.95(3) no
C(4) H(7) 0.95(3) no
C(6) H(9) 0.96(3) no
C(7) H(10) 0.99(4) no
C(8) H(11) 0.98(4) no
C(9) H(12) 0.91(3) no
C(10) H(13) 0.98(3) no
C(11) H(14) 0.91(4) no
C(11) H(15) 0.93(3) no
C(11) H(16) 1.03(3) no
C(12) H(17) 0.82(4) no
C(12) H(19) 0.95(4) no
C(12) H(18) 0.97(4) no
C(13) H(20) 0.87(4) no
C(13) H(21) 0.93(4) no
C(13) H(22) 0.96(4) no
C(14) H(24) 0.83(4) no
C(14) H(25) 0.93(4) no
C(14) H(23) 0.94(4) no

loop_
_geom_torsion_atom_site_label_1
_geom_torsion_atom_site_label_2
_geom_torsion_atom_site_label_3
_geom_torsion_atom_site_label_4
_geom_torsion
_geom_torsion_publ_flag
Al N(1) C(4) C(3) 173.4(2) no
Al N(1) C(1) C(2) -172.9(2) no
N(1) C(4) C(3) N(2) -56.0(4) no
N(1) C(1) C(2) N(2) 54.5(3) no
N(2) C(5) C(10) C(9) 178.1(3) no
N(2) C(5) C(6) C(7) -178.2(3) no
C(1) N(1) C(4) C(3) 53.9(3) no
C(1) N(1) Al C(14) -60.0(2) no
C(1) N(1) Al C(13) 179.4(3) no
C(1) N(1) Al C(12) 59.6(2) no
C(1) C(2) N(2) C(5) 168.9(2) no
C(1) C(2) N(2) C(3) -52.5(3) no
C(2) N(2) C(5) C(10) 178.4(3) no
C(2) N(2) C(5) C(6) -2.7(4) no
C(2) N(2) C(3) C(4) 53.4(3) no
C(2) C(1) N(1) C(4) -53.2(3) no
C(2) C(1) N(1) C(11) 67.2(3) no
C(3) N(2) C(5) C(10) 41.6(4) no
C(3) N(2) C(5) C(6) -139.5(3) no
C(3) C(4) N(1) C(11) -66.8(3) no
C(4) N(1) Al C(14) -177.3(2) no
C(4) N(1) Al C(13) 62.1(2) no
C(4) N(1) Al C(12) -57.8(2) no
C(4) C(3) N(2) C(5) -167.7(2) no
C(5) C(10) C(9) C(8) .0(10) no
C(5) C(6) C(7) C(8) 0(3) no
C(6) C(7) C(8) C(9) -.7(6) no
C(6) C(5) C(10) C(9) -.9(5) no
C(7) C(8) C(9) C(10) .6(6) no
C(7) C(6) C(5) C(10) .7(4) no
C(11) N(1) Al C(14) 61.6(3) no
C(11) N(1) Al C(13) -58.9(3) no
C(11) N(1) Al C(12) -178.8(3) no
